data_1543681
loop_
_publ_author_name
'Zhou, Shuguang'
'Wang, Jinhu'
'Wang, Lili'
'Chen, Kehao'
'Song, Chao'
'Zhu, Jin'

_publ_section_title
;
 Co(III)-Catalyzed, Internal and Terminal Alkyne-Compatible Synthesis of
 Indoles
;
_journal_name_full 'Organic Letters'
_journal_paper_doi 10.1021/acs.orglett.6b01805
_journal_year 2016
_chemical_formula_moiety 'C18 H29 N Si'
_chemical_formula_sum 'C18 H29 N Si'
_chemical_formula_weight 287.51
_chemical_name_systematic
; 
 ? 
;
_space_group_IT_number 15
_symmetry_cell_setting monoclinic
_symmetry_space_group_name_Hall '-C 2yc'
_symmetry_space_group_name_H-M 'C 1 2/c 1'
_atom_sites_solution_hydrogens geom
_atom_sites_solution_primary direct
_atom_sites_solution_secondary difmap
_audit_creation_method SHELXL-97
_cell_angle_alpha 90.00
_cell_angle_beta 128.727(2)
_cell_angle_gamma 90.00
_cell_formula_units_Z 8
_cell_length_a 29.545(5)
_cell_length_b 8.1425(13)
_cell_length_c 18.909(3)
_cell_measurement_reflns_used 3224
_cell_measurement_temperature 296(2)
_cell_measurement_theta_max 27.38
_cell_measurement_theta_min 2.65
_cell_volume 3548.8(10)
_computing_cell_refinement 'Bruker SAINT'
_computing_data_collection 'Bruker APEX2'
_computing_data_reduction 'Bruker SAINT'
_computing_molecular_graphics 'Bruker SHELXTL'
_computing_publication_material 'Bruker SHELXTL'
_computing_structure_refinement 'SHELXL-97 (Sheldrick, 2008)'
_computing_structure_solution 'SHELXS-97 (Sheldrick, 2008)'
_diffrn_ambient_temperature 296(2)
_diffrn_measured_fraction_theta_full 0.967
_diffrn_measured_fraction_theta_max 0.967
_diffrn_measurement_device_type 'Bruker APEX-II CCD'
_diffrn_measurement_method '\f and \w scans'
_diffrn_radiation_monochromator graphite
_diffrn_radiation_source 'fine-focus sealed tube'
_diffrn_radiation_type MoK\a
_diffrn_radiation_wavelength 0.71073
_diffrn_reflns_av_R_equivalents 0.0399
_diffrn_reflns_av_sigmaI/netI 0.0464
_diffrn_reflns_limit_h_max 38
_diffrn_reflns_limit_h_min -38
_diffrn_reflns_limit_k_max 10
_diffrn_reflns_limit_k_min -10
_diffrn_reflns_limit_l_max 21
_diffrn_reflns_limit_l_min -24
_diffrn_reflns_number 11124
_diffrn_reflns_theta_full 27.65
_diffrn_reflns_theta_max 27.65
_diffrn_reflns_theta_min 1.77
_diffrn_standards_number 0
_exptl_absorpt_coefficient_mu 0.125
_exptl_absorpt_correction_T_max 0.7456
_exptl_absorpt_correction_T_min 0.5953
_exptl_absorpt_correction_type multi-scan
_exptl_absorpt_process_details SADABS
_exptl_crystal_colour colorless
_exptl_crystal_density_diffrn 1.076
_exptl_crystal_density_method 'not measured'
_exptl_crystal_description plate
_exptl_crystal_F_000 1264
_exptl_crystal_size_max 0.40
_exptl_crystal_size_mid 0.35
_exptl_crystal_size_min 0.10
_refine_diff_density_max 0.284
_refine_diff_density_min -0.278
_refine_diff_density_rms 0.042
_refine_ls_extinction_method none
_refine_ls_goodness_of_fit_ref 1.033
_refine_ls_hydrogen_treatment constr
_refine_ls_matrix_type full
_refine_ls_number_parameters 181
_refine_ls_number_reflns 4002
_refine_ls_number_restraints 0
_refine_ls_restrained_S_all 1.033
_refine_ls_R_factor_all 0.0755
_refine_ls_R_factor_gt 0.0492
_refine_ls_shift/su_max 0.001
_refine_ls_shift/su_mean 0.000
_refine_ls_structure_factor_coef Fsqd
_refine_ls_weighting_details 'calc w=1/[\s^2^(Fo^2^)+(0.0790P)^2^+1.2420P] where P=(Fo^2^+2Fc^2^)/3'
_refine_ls_weighting_scheme calc
_refine_ls_wR_factor_gt 0.1370
_refine_ls_wR_factor_ref 0.1546
_reflns_number_gt 2815
_reflns_number_total 4002
_reflns_threshold_expression >2sigma(I)
_cod_data_source_file ol6b01805_si_003.cif
_cod_data_source_block 399
_cod_original_sg_symbol_H-M 'C 2/c'
_cod_database_code 1543681

loop_
_symmetry_equiv_pos_as_xyz
'x, y, z'
'-x, y, -z+1/2'
'x+1/2, y+1/2, z'
'-x+1/2, y+1/2, -z+1/2'
'-x, -y, -z'
'x, -y, z-1/2'
'-x+1/2, -y+1/2, -z'
'x+1/2, -y+1/2, z-1/2'

loop_
_atom_site_label
_atom_site_type_symbol
_atom_site_fract_x
_atom_site_fract_y
_atom_site_fract_z
_atom_site_U_iso_or_equiv
_atom_site_adp_type
_atom_site_occupancy
_atom_site_symmetry_multiplicity
_atom_site_calc_flag
_atom_site_refinement_flags
Si1 Si 0.35754(2) 0.10057(7) 0.25794(3) 0.03931(18) Uani 1 1 d .
N1 N 0.37291(7) 0.1534(2) 0.42722(10) 0.0452(4) Uani 1 1 d .
C1 C 0.37917(7) 0.2069(2) 0.36345(12) 0.0401(4) Uani 1 1 d .
C2 C 0.40750(8) 0.3554(2) 0.39377(12) 0.0417(4) Uani 1 1 d .
H2A H 0.4172 0.4196 0.3643 0.050 Uiso 1 1 calc R
C3 C 0.41966(7) 0.3955(2) 0.47734(12) 0.0416(4) Uani 1 1 d .
C4 C 0.44769(9) 0.5257(3) 0.53869(14) 0.0534(5) Uani 1 1 d .
H4A H 0.4628 0.6129 0.5276 0.064 Uiso 1 1 calc R
C5 C 0.45246(10) 0.5221(3) 0.61587(15) 0.0641(6) Uani 1 1 d .
H5A H 0.4715 0.6073 0.6576 0.077 Uiso 1 1 calc R
C6 C 0.42932(10) 0.3933(3) 0.63258(15) 0.0636(6) Uani 1 1 d .
H6A H 0.4328 0.3950 0.6850 0.076 Uiso 1 1 calc R
C7 C 0.40158(9) 0.2646(3) 0.57393(14) 0.0554(6) Uani 1 1 d .
H7A H 0.3861 0.1790 0.5854 0.067 Uiso 1 1 calc R
C8 C 0.39732(7) 0.2662(2) 0.49597(12) 0.0423(4) Uani 1 1 d .
C9 C 0.35577(9) 0.2685(3) 0.18718(13) 0.0465(5) Uani 1 1 d .
H9A H 0.3934 0.3242 0.2269 0.056 Uiso 1 1 calc R
C10 C 0.35131(12) 0.2022(3) 0.10682(16) 0.0711(7) Uani 1 1 d .
H10A H 0.3509 0.2924 0.0737 0.107 Uiso 1 1 calc R
H10B H 0.3162 0.1398 0.0675 0.107 Uiso 1 1 calc R
H10C H 0.3841 0.1330 0.1291 0.107 Uiso 1 1 calc R
C11 C 0.31011(12) 0.4010(3) 0.15425(17) 0.0735(7) Uani 1 1 d .
H11A H 0.3125 0.4809 0.1194 0.110 Uiso 1 1 calc R
H11B H 0.3168 0.4536 0.2055 0.110 Uiso 1 1 calc R
H11C H 0.2722 0.3519 0.1171 0.110 Uiso 1 1 calc R
C12 C 0.28640(9) -0.0131(3) 0.19893(14) 0.0558(6) Uani 1 1 d .
H12A H 0.2942 -0.1014 0.2405 0.067 Uiso 1 1 calc R
C13 C 0.23759(11) 0.0882(4) 0.1838(2) 0.0913(10) Uani 1 1 d .
H13A H 0.2034 0.0215 0.1546 0.137 Uiso 1 1 calc R
H13B H 0.2295 0.1809 0.1461 0.137 Uiso 1 1 calc R
H13C H 0.2492 0.1258 0.2411 0.137 Uiso 1 1 calc R
C14 C 0.26566(12) -0.0986(4) 0.11136(18) 0.0896(9) Uani 1 1 d .
H14A H 0.2299 -0.1549 0.0857 0.134 Uiso 1 1 calc R
H14B H 0.2944 -0.1763 0.1243 0.134 Uiso 1 1 calc R
H14C H 0.2596 -0.0184 0.0690 0.134 Uiso 1 1 calc R
C15 C 0.41622(9) -0.0497(3) 0.28999(15) 0.0549(5) Uani 1 1 d .
H15A H 0.4043 -0.0991 0.2334 0.066 Uiso 1 1 calc R
C16 C 0.47428(11) 0.0350(4) 0.3333(2) 0.0958(10) Uani 1 1 d .
H16A H 0.5028 -0.0455 0.3481 0.144 Uiso 1 1 calc R
H16B H 0.4866 0.0907 0.3875 0.144 Uiso 1 1 calc R
H16C H 0.4700 0.1132 0.2914 0.144 Uiso 1 1 calc R
C17 C 0.42437(13) -0.1902(4) 0.3498(2) 0.0951(10) Uani 1 1 d .
H17A H 0.4546 -0.2613 0.3627 0.143 Uiso 1 1 calc R
H17B H 0.3889 -0.2511 0.3189 0.143 Uiso 1 1 calc R
H17C H 0.4348 -0.1470 0.4054 0.143 Uiso 1 1 calc R
C18 C 0.34843(12) 0.0002(3) 0.42800(17) 0.0714(7) Uani 1 1 d .
H18A H 0.3496 -0.0027 0.4798 0.107 Uiso 1 1 calc R
H18B H 0.3705 -0.0899 0.4310 0.107 Uiso 1 1 calc R
H18C H 0.3089 -0.0085 0.3737 0.107 Uiso 1 1 calc R

loop_
_atom_site_aniso_label
_atom_site_aniso_U_11
_atom_site_aniso_U_22
_atom_site_aniso_U_33
_atom_site_aniso_U_23
_atom_site_aniso_U_13
_atom_site_aniso_U_12
Si1 0.0376(3) 0.0368(3) 0.0367(3) 0.0015(2) 0.0200(2) 0.0002(2)
N1 0.0494(9) 0.0448(10) 0.0414(8) 0.0001(7) 0.0284(7) -0.0091(8)
C1 0.0391(9) 0.0399(11) 0.0384(9) 0.0052(8) 0.0228(8) 0.0012(8)
C2 0.0410(9) 0.0402(11) 0.0409(9) 0.0038(8) 0.0241(8) -0.0017(8)
C3 0.0330(8) 0.0419(11) 0.0389(9) 0.0020(8) 0.0171(7) 0.0036(8)
C4 0.0503(11) 0.0467(12) 0.0487(11) -0.0034(9) 0.0239(9) -0.0023(10)
C5 0.0650(14) 0.0610(15) 0.0484(12) -0.0115(11) 0.0269(11) -0.0014(12)
C6 0.0680(14) 0.0768(18) 0.0442(11) -0.0046(11) 0.0343(11) 0.0048(13)
C7 0.0588(12) 0.0628(15) 0.0469(11) 0.0049(10) 0.0341(10) 0.0012(11)
C8 0.0365(9) 0.0480(12) 0.0351(9) 0.0041(8) 0.0190(8) 0.0038(8)
C9 0.0511(11) 0.0456(12) 0.0408(10) 0.0038(9) 0.0278(9) 0.0015(9)
C10 0.0948(18) 0.0703(17) 0.0601(14) -0.0010(12) 0.0543(14) -0.0072(14)
C11 0.0853(17) 0.0656(17) 0.0652(15) 0.0251(13) 0.0449(14) 0.0268(14)
C12 0.0479(11) 0.0580(14) 0.0498(11) -0.0044(10) 0.0250(9) -0.0123(10)
C13 0.0482(14) 0.109(3) 0.108(2) -0.0079(19) 0.0444(15) -0.0096(15)
C14 0.0786(18) 0.100(2) 0.0708(17) -0.0341(16) 0.0373(14) -0.0393(17)
C15 0.0545(12) 0.0464(12) 0.0538(12) 0.0045(10) 0.0290(10) 0.0103(10)
C16 0.0535(15) 0.083(2) 0.136(3) 0.006(2) 0.0525(17) 0.0151(15)
C17 0.098(2) 0.0691(19) 0.115(2) 0.0440(18) 0.0655(19) 0.0365(17)
C18 0.0935(18) 0.0652(17) 0.0664(14) -0.0097(12) 0.0554(14) -0.0332(14)

loop_
_atom_type_symbol
_atom_type_description
_atom_type_scat_dispersion_real
_atom_type_scat_dispersion_imag
_atom_type_scat_source
C C 0.0033 0.0016 'International Tables Vol C Tables 4.2.6.8 and 6.1.1.4'
H H 0.0000 0.0000 'International Tables Vol C Tables 4.2.6.8 and 6.1.1.4'
N N 0.0061 0.0033 'International Tables Vol C Tables 4.2.6.8 and 6.1.1.4'
Si Si 0.0817 0.0704 'International Tables Vol C Tables 4.2.6.8 and 6.1.1.4'

loop_
_geom_angle_atom_site_label_1
_geom_angle_atom_site_label_2
_geom_angle_atom_site_label_3
_geom_angle
C1 Si1 C15 108.87(9)
C1 Si1 C9 104.97(9)
C15 Si1 C9 108.03(9)
C1 Si1 C12 111.41(9)
C15 Si1 C12 109.32(11)
C9 Si1 C12 114.03(10)
C8 N1 C1 109.53(16)
C8 N1 C18 122.51(17)
C1 N1 C18 127.86(17)
C2 C1 N1 106.76(16)
C2 C1 Si1 124.11(14)
N1 C1 Si1 129.08(14)
C1 C2 C3 109.26(17)
C1 C2 H2A 125.4
C3 C2 H2A 125.4
C4 C3 C8 119.29(18)
C4 C3 C2 134.67(19)
C8 C3 C2 106.03(16)
C5 C4 C3 118.6(2)
C5 C4 H4A 120.7
C3 C4 H4A 120.7
C4 C5 C6 121.2(2)
C4 C5 H5A 119.4
C6 C5 H5A 119.4
C7 C6 C5 121.6(2)
C7 C6 H6A 119.2
C5 C6 H6A 119.2
C6 C7 C8 117.5(2)
C6 C7 H7A 121.3
C8 C7 H7A 121.3
N1 C8 C7 129.80(19)
N1 C8 C3 108.42(16)
C7 C8 C3 121.78(19)
C11 C9 C10 109.76(18)
C11 C9 Si1 115.26(15)
C10 C9 Si1 113.11(15)
C11 C9 H9A 106.0
C10 C9 H9A 106.0
Si1 C9 H9A 106.0
C9 C10 H10A 109.5
C9 C10 H10B 109.5
H10A C10 H10B 109.5
C9 C10 H10C 109.5
H10A C10 H10C 109.5
H10B C10 H10C 109.5
C9 C11 H11A 109.5
C9 C11 H11B 109.5
H11A C11 H11B 109.5
C9 C11 H11C 109.5
H11A C11 H11C 109.5
H11B C11 H11C 109.5
C13 C12 C14 110.6(2)
C13 C12 Si1 114.67(17)
C14 C12 Si1 113.98(17)
C13 C12 H12A 105.5
C14 C12 H12A 105.5
Si1 C12 H12A 105.5
C12 C13 H13A 109.5
C12 C13 H13B 109.5
H13A C13 H13B 109.5
C12 C13 H13C 109.5
H13A C13 H13C 109.5
H13B C13 H13C 109.5
C12 C14 H14A 109.5
C12 C14 H14B 109.5
H14A C14 H14B 109.5
C12 C14 H14C 109.5
H14A C14 H14C 109.5
H14B C14 H14C 109.5
C17 C15 C16 109.9(2)
C17 C15 Si1 114.47(17)
C16 C15 Si1 112.20(17)
C17 C15 H15A 106.6
C16 C15 H15A 106.6
Si1 C15 H15A 106.6
C15 C16 H16A 109.5
C15 C16 H16B 109.5
H16A C16 H16B 109.5
C15 C16 H16C 109.5
H16A C16 H16C 109.5
H16B C16 H16C 109.5
C15 C17 H17A 109.5
C15 C17 H17B 109.5
H17A C17 H17B 109.5
C15 C17 H17C 109.5
H17A C17 H17C 109.5
H17B C17 H17C 109.5
N1 C18 H18A 109.5
N1 C18 H18B 109.5
H18A C18 H18B 109.5
N1 C18 H18C 109.5
H18A C18 H18C 109.5
H18B C18 H18C 109.5

loop_
_geom_bond_atom_site_label_1
_geom_bond_atom_site_label_2
_geom_bond_distance
Si1 C1 1.8821(19)
Si1 C15 1.885(2)
Si1 C9 1.891(2)
Si1 C12 1.893(2)
N1 C8 1.371(2)
N1 C1 1.399(2)
N1 C18 1.447(3)
C1 C2 1.376(3)
C2 C3 1.422(3)
C2 H2A 0.9300
C3 C4 1.397(3)
C3 C8 1.400(3)
C4 C5 1.376(3)
C4 H4A 0.9300
C5 C6 1.392(3)
C5 H5A 0.9300
C6 C7 1.365(3)
C6 H6A 0.9300
C7 C8 1.399(3)
C7 H7A 0.9300
C9 C11 1.523(3)
C9 C10 1.539(3)
C9 H9A 0.9800
C10 H10A 0.9600
C10 H10B 0.9600
C10 H10C 0.9600
C11 H11A 0.9600
C11 H11B 0.9600
C11 H11C 0.9600
C12 C13 1.524(3)
C12 C14 1.527(3)
C12 H12A 0.9800
C13 H13A 0.9600
C13 H13B 0.9600
C13 H13C 0.9600
C14 H14A 0.9600
C14 H14B 0.9600
C14 H14C 0.9600
C15 C17 1.518(3)
C15 C16 1.527(3)
C15 H15A 0.9800
C16 H16A 0.9600
C16 H16B 0.9600
C16 H16C 0.9600
C17 H17A 0.9600
C17 H17B 0.9600
C17 H17C 0.9600
C18 H18A 0.9600
C18 H18B 0.9600
C18 H18C 0.9600

loop_
_geom_torsion_atom_site_label_1
_geom_torsion_atom_site_label_2
_geom_torsion_atom_site_label_3
_geom_torsion_atom_site_label_4
_geom_torsion
C8 N1 C1 C2 -0.5(2)
C18 N1 C1 C2 -176.7(2)
C8 N1 C1 Si1 176.98(13)
C18 N1 C1 Si1 0.7(3)
C15 Si1 C1 C2 94.24(17)
C9 Si1 C1 C2 -21.23(18)
C12 Si1 C1 C2 -145.12(16)
C15 Si1 C1 N1 -82.80(18)
C9 Si1 C1 N1 161.73(16)
C12 Si1 C1 N1 37.83(19)
N1 C1 C2 C3 0.5(2)
Si1 C1 C2 C3 -177.09(13)
C1 C2 C3 C4 178.6(2)
C1 C2 C3 C8 -0.4(2)
C8 C3 C4 C5 0.1(3)
C2 C3 C4 C5 -178.8(2)
C3 C4 C5 C6 -0.9(3)
C4 C5 C6 C7 0.8(4)
C5 C6 C7 C8 0.2(3)
C1 N1 C8 C7 -179.70(19)
C18 N1 C8 C7 -3.2(3)
C1 N1 C8 C3 0.2(2)
C18 N1 C8 C3 176.75(19)
C6 C7 C8 N1 178.9(2)
C6 C7 C8 C3 -1.0(3)
C4 C3 C8 N1 -179.10(17)
C2 C3 C8 N1 0.1(2)
C4 C3 C8 C7 0.9(3)
C2 C3 C8 C7 -179.98(17)
C1 Si1 C9 C11 -64.50(18)
C15 Si1 C9 C11 179.44(16)
C12 Si1 C9 C11 57.70(19)
C1 Si1 C9 C10 168.06(15)
C15 Si1 C9 C10 52.01(18)
C12 Si1 C9 C10 -69.73(18)
C1 Si1 C12 C13 49.6(2)
C15 Si1 C12 C13 170.02(18)
C9 Si1 C12 C13 -68.9(2)
C1 Si1 C12 C14 178.57(18)
C15 Si1 C12 C14 -61.1(2)
C9 Si1 C12 C14 60.0(2)
C1 Si1 C15 C17 64.8(2)
C9 Si1 C15 C17 178.25(19)
C12 Si1 C15 C17 -57.1(2)
C1 Si1 C15 C16 -61.3(2)
C9 Si1 C15 C16 52.2(2)
C12 Si1 C15 C16 176.78(18)
